data_7249554
loop_
_publ_author_name
'Zhang, Jie'
'Ma, Yu-Xin'
'Wu, Ming'
'He, Qing'
'Chen, Shuya'
'Ju, Ping'
'He, Yuan-Chun'
'Lei, Xiaowu'

_publ_section_title
;
 Zero-dimensional organic--inorganic hybrid zinc halide with stable
 broadband blue light emissions
;
_journal_issue 46
_journal_name_full CrystEngComm
_journal_page_first 6585
_journal_page_last 6590
_journal_paper_doi 10.1039/D4CE00841C
_journal_volume 26
_journal_year 2024
_chemical_formula_moiety 'Br4 Zn, 2(Br), C10 H28 N4'
_chemical_formula_sum 'C10 H28 Br6 N4 Zn'
_chemical_formula_weight 749.19
_space_group_crystal_system monoclinic
_space_group_IT_number 14
_space_group_name_Hall '-P 2yn'
_space_group_name_H-M_alt 'P 1 21/n 1'
_atom_sites_solution_hydrogens geom
_atom_sites_solution_primary iterative
_audit_creation_date 2024-01-22
_audit_creation_method
;
Olex2 1.5
(compiled 2021.08.20 svn.r13c46975 for OlexSys, GUI svn.r6396)
;
_audit_update_record
;
2024-06-30 deposited with the CCDC.	2024-10-28 downloaded from the CCDC.
;
_cell_angle_alpha 90
_cell_angle_beta 94.637(3)
_cell_angle_gamma 90
_cell_formula_units_Z 4
_cell_length_a 6.6474(5)
_cell_length_b 14.8298(11)
_cell_length_c 21.9069(19)
_cell_measurement_reflns_used 6846
_cell_measurement_temperature 273.15
_cell_measurement_theta_max 25.14
_cell_measurement_theta_min 2.32
_cell_volume 2152.5(3)
_computing_cell_refinement 'SAINT V8.40A (Bruker, 2019)'
_computing_data_reduction 'SAINT V8.40A (Bruker, 2019)'
_computing_molecular_graphics 'Olex2 1.5 (Dolomanov et al., 2009)'
_computing_publication_material 'Olex2 1.5 (Dolomanov et al., 2009)'
_computing_structure_refinement 'SHELXL 2018/3 (Sheldrick, 2015)'
_computing_structure_solution 'olex2.solve 1.5 (Bourhis et al., 2015)'
_diffrn_ambient_temperature 273.15
_diffrn_measured_fraction_theta_full 0.998
_diffrn_measured_fraction_theta_max 0.998
_diffrn_measurement_device_type 'Bruker APEX-II CCD'
_diffrn_measurement_method '\f and \w scans'
_diffrn_radiation_type MoK\a
_diffrn_radiation_wavelength 0.71073
_diffrn_reflns_av_R_equivalents 0.0638
_diffrn_reflns_av_unetI/netI 0.0423
_diffrn_reflns_Laue_measured_fraction_full 0.998
_diffrn_reflns_Laue_measured_fraction_max 0.998
_diffrn_reflns_limit_h_max 7
_diffrn_reflns_limit_h_min -7
_diffrn_reflns_limit_k_max 16
_diffrn_reflns_limit_k_min -17
_diffrn_reflns_limit_l_max 26
_diffrn_reflns_limit_l_min -26
_diffrn_reflns_number 25786
_diffrn_reflns_point_group_measured_fraction_full 0.998
_diffrn_reflns_point_group_measured_fraction_max 0.998
_diffrn_reflns_theta_full 25.027
_diffrn_reflns_theta_max 25.027
_diffrn_reflns_theta_min 2.316
_diffrn_source_current 30.0
_diffrn_source_power 1.5
_diffrn_source_voltage 50.0
_diffrn_standards_number 0
_exptl_absorpt_coefficient_mu 12.278
_exptl_absorpt_correction_T_max 0.7457
_exptl_absorpt_correction_T_min 0.3952
_exptl_absorpt_correction_type multi-scan
_exptl_absorpt_process_details
;
SADABS-2016/2 (Bruker,2016/2) was used for absorption correction.
wR2(int) was 0.1415 before and 0.0591 after correction.
The Ratio of minimum to maximum transmission is 0.5300.
The \l/2 correction factor is Not present.
;
_exptl_crystal_colour 'clear whiteish white'
_exptl_crystal_colour_lustre clear
_exptl_crystal_colour_modifier whiteish
_exptl_crystal_colour_primary white
_exptl_crystal_density_diffrn 2.312
_exptl_crystal_description block
_exptl_crystal_F_000 1424
_exptl_crystal_size_max 0.21
_exptl_crystal_size_mid 0.2
_exptl_crystal_size_min 0.19
_refine_diff_density_max 0.823
_refine_diff_density_min -0.738
_refine_diff_density_rms 0.144
_refine_ls_extinction_method none
_refine_ls_goodness_of_fit_ref 1.141
_refine_ls_hydrogen_treatment constr
_refine_ls_matrix_type full
_refine_ls_number_parameters 192
_refine_ls_number_reflns 3783
_refine_ls_number_restraints 0
_refine_ls_restrained_S_all 1.141
_refine_ls_R_factor_all 0.0702
_refine_ls_R_factor_gt 0.0416
_refine_ls_shift/su_max 0.001
_refine_ls_shift/su_mean 0.000
_refine_ls_structure_factor_coef Fsqd
_refine_ls_weighting_details 'w=1/[\s^2^(Fo^2^)+(0.0072P)^2^+19.1066P] where P=(Fo^2^+2Fc^2^)/3'
_refine_ls_weighting_scheme calc
_refine_ls_wR_factor_gt 0.0809
_refine_ls_wR_factor_ref 0.0885
_reflns_Friedel_coverage 0.000
_reflns_number_gt 2739
_reflns_number_total 3783
_reflns_threshold_expression 'I > 2\s(I)'
_cod_data_source_file d4ce00841c2.cif
_cod_data_source_block 240104_z1_0m
_cod_depositor_comments 'Adding full bibliography for 7249552--7249555.cif.'
_cod_database_code 7249554
_shelx_shelxl_version_number 2018/3
_shelx_space_group_comment
;
The symmetry employed for this shelxl refinement is uniquely defined
by the following loop, which should always be used as a source of
symmetry information in preference to the above space-group names.
They are only intended as comments.
;
_shelx_estimated_absorpt_t_max 0.204
_shelx_estimated_absorpt_t_min 0.182
_olex2_refinement_description
;
1. Fixed Uiso
 At 1.2 times of:
  All C(H,H) groups, All N(H) groups, All N(H,H,H) groups
2.a Ternary CH refined with riding coordinates:
 N2(H2), N3(H3)
2.b Secondary CH2 refined with riding coordinates:
 C1(H1D,H1E), C2(H2A,H2B), C3(H3A,H3B), C4(H4D,H4E), C5(H5A,H5B), C6(H6A,H6B),
 C7(H7A,H7B), C8(H8A,H8B), C9(H9A,H9B), C10(H10A,H10B)
2.c Idealised Me refined as rotating group:
 N1(H1A,H1B,H1C), N4(H4A,H4B,H4C)
;
_olex2_submission_special_instructions 'No special instructions were received'

loop_
_space_group_symop_operation_xyz
'x, y, z'
'-x+1/2, y+1/2, -z+1/2'
'-x, -y, -z'
'x-1/2, -y-1/2, z-1/2'

loop_
_atom_site_label
_atom_site_type_symbol
_atom_site_fract_x
_atom_site_fract_y
_atom_site_fract_z
_atom_site_U_iso_or_equiv
_atom_site_adp_type
_atom_site_occupancy
_atom_site_site_symmetry_order
_atom_site_calc_flag
_atom_site_refinement_flags_posn
_atom_site_refinement_flags_adp
_atom_site_refinement_flags_occupancy
_atom_site_disorder_assembly
_atom_site_disorder_group
Br1 Br 1.28962(12) 0.84486(6) 0.68793(4) 0.0365(2) Uani 1 1 d . . . . .
Br2 Br 0.81679(14) 0.99347(6) 0.71374(5) 0.0436(2) Uani 1 1 d . . . . .
Br3 Br 0.81717(15) 0.72401(6) 0.73224(5) 0.0508(3) Uani 1 1 d . . . . .
Br4 Br 0.81892(14) 0.84260(8) 0.56857(4) 0.0500(3) Uani 1 1 d . . . . .
Zn1 Zn 0.92101(13) 0.85110(7) 0.67593(4) 0.0310(2) Uani 1 1 d . . . . .
Br5 Br -0.23941(13) 0.53190(6) 0.54473(4) 0.0412(2) Uani 1 1 d . . . . .
Br6 Br -0.30364(13) 0.15191(6) 0.52757(4) 0.0397(2) Uani 1 1 d . . . . .
C1 C 0.2754(13) 0.6375(6) 0.5978(4) 0.039(2) Uani 1 1 d . . . . .
H1D H 0.238716 0.597335 0.563755 0.047 Uiso 1 1 calc R U . . .
H1E H 0.159916 0.675119 0.604560 0.047 Uiso 1 1 calc R U . . .
C2 C 0.3385(15) 0.5832(6) 0.6553(4) 0.044(2) Uani 1 1 d . . . . .
H2A H 0.453093 0.545768 0.647288 0.053 Uiso 1 1 calc R U . . .
H2B H 0.382086 0.624626 0.687958 0.053 Uiso 1 1 calc R U . . .
C3 C 0.1739(13) 0.5238(6) 0.6767(4) 0.038(2) Uani 1 1 d . . . . .
H3A H 0.054546 0.560200 0.680780 0.045 Uiso 1 1 calc R U . . .
H3B H 0.217478 0.500145 0.716873 0.045 Uiso 1 1 calc R U . . .
C4 C 0.2903(12) 0.3848(6) 0.6197(4) 0.036(2) Uani 1 1 d . . . . .
H4D H 0.355750 0.360922 0.657474 0.043 Uiso 1 1 calc R U . . .
H4E H 0.389065 0.419333 0.599317 0.043 Uiso 1 1 calc R U . . .
C5 C 0.2125(14) 0.3072(6) 0.5786(4) 0.041(2) Uani 1 1 d . . . . .
H5A H 0.156758 0.331355 0.539670 0.049 Uiso 1 1 calc R U . . .
H5B H 0.324610 0.268204 0.570588 0.049 Uiso 1 1 calc R U . . .
C6 C -0.1106(12) 0.3149(6) 0.6214(4) 0.038(2) Uani 1 1 d . . . . .
H6A H -0.174959 0.339232 0.583602 0.046 Uiso 1 1 calc R U . . .
H6B H -0.211278 0.280639 0.641197 0.046 Uiso 1 1 calc R U . . .
C7 C -0.0406(12) 0.3908(5) 0.6619(4) 0.033(2) Uani 1 1 d . . . . .
H7A H 0.013965 0.367182 0.701125 0.040 Uiso 1 1 calc R U . . .
H7B H -0.154229 0.429309 0.669112 0.040 Uiso 1 1 calc R U . . .
C8 C 0.1236(13) 0.1936(6) 0.6592(4) 0.037(2) Uani 1 1 d . . . . .
H8A H 0.007890 0.160578 0.671691 0.045 Uiso 1 1 calc R U . . .
H8B H 0.172445 0.231635 0.693254 0.045 Uiso 1 1 calc R U . . .
C9 C 0.2892(13) 0.1259(6) 0.6469(4) 0.035(2) Uani 1 1 d . . . . .
H9A H 0.408688 0.158926 0.637487 0.042 Uiso 1 1 calc R U . . .
H9B H 0.323528 0.091790 0.684127 0.042 Uiso 1 1 calc R U . . .
C10 C 0.2343(13) 0.0605(6) 0.5955(4) 0.036(2) Uani 1 1 d . . . . .
H10A H 0.115558 0.026483 0.604514 0.044 Uiso 1 1 calc R U . . .
H10B H 0.202427 0.093544 0.557789 0.044 Uiso 1 1 calc R U . . .
N1 N 0.4525(11) 0.6949(5) 0.5841(3) 0.0422(19) Uani 1 1 d . . . . .
H1A H 0.418699 0.729296 0.551558 0.051 Uiso 1 1 calc R U . . .
H1B H 0.555794 0.659680 0.576397 0.051 Uiso 1 1 calc R U . . .
H1C H 0.487895 0.729895 0.616210 0.051 Uiso 1 1 calc R U . . .
N2 N 0.1177(10) 0.4451(4) 0.6340(3) 0.0312(16) Uani 1 1 d . . . . .
H2 H 0.057747 0.469983 0.595215 0.037 Uiso 1 1 calc R U . . .
N3 N 0.0549(10) 0.2529(4) 0.6064(3) 0.0316(16) Uani 1 1 d . . . . .
H3 H -0.002990 0.212775 0.574032 0.038 Uiso 1 1 calc R U . . .
N4 N 0.4003(11) -0.0013(5) 0.5877(3) 0.0425(19) Uani 1 1 d . . . . .
H4A H 0.361203 -0.042763 0.559844 0.051 Uiso 1 1 calc R U . . .
H4B H 0.436396 -0.028267 0.623234 0.051 Uiso 1 1 calc R U . . .
H4C H 0.504780 0.029198 0.575310 0.051 Uiso 1 1 calc R U . . .

loop_
_atom_site_aniso_label
_atom_site_aniso_U_11
_atom_site_aniso_U_22
_atom_site_aniso_U_33
_atom_site_aniso_U_23
_atom_site_aniso_U_13
_atom_site_aniso_U_12
Br1 0.0282(4) 0.0397(5) 0.0407(5) -0.0020(5) -0.0021(4) -0.0004(4)
Br2 0.0460(5) 0.0286(5) 0.0574(6) -0.0052(5) 0.0122(4) -0.0016(4)
Br3 0.0510(6) 0.0365(5) 0.0669(7) 0.0189(5) 0.0170(5) 0.0008(5)
Br4 0.0472(6) 0.0676(7) 0.0339(5) 0.0030(5) -0.0053(4) -0.0121(5)
Zn1 0.0314(5) 0.0270(5) 0.0341(6) 0.0015(5) -0.0001(4) -0.0018(4)
Br5 0.0383(5) 0.0412(5) 0.0432(6) 0.0026(5) -0.0019(4) 0.0104(4)
Br6 0.0384(5) 0.0382(5) 0.0413(5) -0.0026(5) -0.0042(4) -0.0102(4)
C1 0.048(5) 0.027(5) 0.042(6) -0.004(4) 0.003(4) -0.009(4)
C2 0.066(6) 0.029(5) 0.035(5) -0.001(4) -0.003(5) -0.024(5)
C3 0.046(5) 0.032(5) 0.034(5) -0.003(4) -0.001(4) -0.005(4)
C4 0.025(4) 0.037(5) 0.046(6) 0.002(4) 0.007(4) -0.004(4)
C5 0.054(6) 0.039(5) 0.030(5) 0.002(4) 0.007(4) -0.006(5)
C6 0.025(4) 0.034(5) 0.055(6) 0.001(5) -0.001(4) 0.002(4)
C7 0.031(5) 0.026(5) 0.043(5) 0.001(4) 0.006(4) 0.004(4)
C8 0.047(5) 0.030(5) 0.036(5) 0.003(4) 0.012(4) 0.002(4)
C9 0.042(5) 0.030(5) 0.032(5) 0.001(4) 0.000(4) 0.001(4)
C10 0.039(5) 0.035(5) 0.036(5) -0.004(4) 0.003(4) -0.003(4)
N1 0.049(5) 0.028(4) 0.051(5) 0.007(4) 0.007(4) -0.007(3)
N2 0.037(4) 0.022(4) 0.033(4) 0.002(3) -0.008(3) -0.002(3)
N3 0.035(4) 0.027(4) 0.031(4) -0.001(3) -0.001(3) 0.000(3)
N4 0.060(5) 0.030(4) 0.040(5) 0.000(4) 0.016(4) -0.005(4)

loop_
_atom_type_symbol
_atom_type_description
_atom_type_scat_dispersion_real
_atom_type_scat_dispersion_imag
_atom_type_scat_source
C C 0.0033 0.0016 'International Tables Vol C Tables 4.2.6.8 and 6.1.1.4'
H H 0.0000 0.0000 'International Tables Vol C Tables 4.2.6.8 and 6.1.1.4'
Br Br -0.2901 2.4595 'International Tables Vol C Tables 4.2.6.8 and 6.1.1.4'
N N 0.0061 0.0033 'International Tables Vol C Tables 4.2.6.8 and 6.1.1.4'
Zn Zn 0.2839 1.4301 'International Tables Vol C Tables 4.2.6.8 and 6.1.1.4'

loop_
_geom_angle_atom_site_label_1
_geom_angle_atom_site_label_2
_geom_angle_atom_site_label_3
_geom_angle
_geom_angle_site_symmetry_1
_geom_angle_site_symmetry_3
_geom_angle_publ_flag
Br2 Zn1 Br1 108.19(5) . . ?
Br2 Zn1 Br4 108.62(5) . . ?
Br3 Zn1 Br1 104.12(5) . . ?
Br3 Zn1 Br2 114.49(5) . . ?
Br3 Zn1 Br4 113.26(5) . . ?
Br4 Zn1 Br1 107.77(5) . . ?
H1D C1 H1E 108.5 . . ?
C2 C1 H1D 110.3 . . ?
C2 C1 H1E 110.3 . . ?
N1 C1 H1D 110.3 . . ?
N1 C1 H1E 110.3 . . ?
N1 C1 C2 107.3(7) . . ?
C1 C2 H2A 108.7 . . ?
C1 C2 H2B 108.7 . . ?
H2A C2 H2B 107.6 . . ?
C3 C2 C1 114.0(8) . . ?
C3 C2 H2A 108.7 . . ?
C3 C2 H2B 108.7 . . ?
C2 C3 H3A 108.8 . . ?
C2 C3 H3B 108.8 . . ?
C2 C3 N2 113.8(7) . . ?
H3A C3 H3B 107.7 . . ?
N2 C3 H3A 108.8 . . ?
N2 C3 H3B 108.8 . . ?
H4D C4 H4E 108.2 . . ?
C5 C4 H4D 109.6 . . ?
C5 C4 H4E 109.6 . . ?
N2 C4 H4D 109.6 . . ?
N2 C4 H4E 109.6 . . ?
N2 C4 C5 110.1(7) . . ?
C4 C5 H5A 109.1 . . ?
C4 C5 H5B 109.1 . . ?
H5A C5 H5B 107.8 . . ?
N3 C5 C4 112.4(7) . . ?
N3 C5 H5A 109.1 . . ?
N3 C5 H5B 109.1 . . ?
H6A C6 H6B 107.7 . . ?
C7 C6 H6A 108.9 . . ?
C7 C6 H6B 108.9 . . ?
C7 C6 N3 113.4(7) . . ?
N3 C6 H6A 108.9 . . ?
N3 C6 H6B 108.9 . . ?
C6 C7 H7A 109.4 . . ?
C6 C7 H7B 109.4 . . ?
C6 C7 N2 111.1(7) . . ?
H7A C7 H7B 108.0 . . ?
N2 C7 H7A 109.4 . . ?
N2 C7 H7B 109.4 . . ?
H8A C8 H8B 107.5 . . ?
C9 C8 H8A 108.4 . . ?
C9 C8 H8B 108.4 . . ?
N3 C8 H8A 108.4 . . ?
N3 C8 H8B 108.4 . . ?
N3 C8 C9 115.4(7) . . ?
C8 C9 H9A 108.6 . . ?
C8 C9 H9B 108.6 . . ?
H9A C9 H9B 107.5 . . ?
C10 C9 C8 114.8(7) . . ?
C10 C9 H9A 108.6 . . ?
C10 C9 H9B 108.6 . . ?
C9 C10 H10A 109.5 . . ?
C9 C10 H10B 109.5 . . ?
H10A C10 H10B 108.1 . . ?
N4 C10 C9 110.7(7) . . ?
N4 C10 H10A 109.5 . . ?
N4 C10 H10B 109.5 . . ?
C1 N1 H1A 109.5 . . ?
C1 N1 H1B 109.5 . . ?
C1 N1 H1C 109.5 . . ?
H1A N1 H1B 109.5 . . ?
H1A N1 H1C 109.5 . . ?
H1B N1 H1C 109.5 . . ?
C3 N2 H2 107.9 . . ?
C4 N2 C3 115.4(6) . . ?
C4 N2 H2 107.9 . . ?
C7 N2 C3 107.8(6) . . ?
C7 N2 C4 109.7(6) . . ?
C7 N2 H2 107.9 . . ?
C5 N3 C6 108.2(6) . . ?
C5 N3 C8 117.0(7) . . ?
C5 N3 H3 106.3 . . ?
C6 N3 C8 112.1(7) . . ?
C6 N3 H3 106.3 . . ?
C8 N3 H3 106.3 . . ?
C10 N4 H4A 109.5 . . ?
C10 N4 H4B 109.5 . . ?
C10 N4 H4C 109.5 . . ?
H4A N4 H4B 109.5 . . ?
H4A N4 H4C 109.5 . . ?
H4B N4 H4C 109.5 . . ?

loop_
_geom_bond_atom_site_label_1
_geom_bond_atom_site_label_2
_geom_bond_distance
_geom_bond_site_symmetry_2
_geom_bond_publ_flag
Br1 Zn1 2.4449(12) . ?
Br2 Zn1 2.3909(13) . ?
Br3 Zn1 2.3849(13) . ?
Br4 Zn1 2.3979(13) . ?
C1 H1D 0.9700 . ?
C1 H1E 0.9700 . ?
C1 C2 1.524(12) . ?
C1 N1 1.503(10) . ?
C2 H2A 0.9700 . ?
C2 H2B 0.9700 . ?
C2 C3 1.509(11) . ?
C3 H3A 0.9700 . ?
C3 H3B 0.9700 . ?
C3 N2 1.522(10) . ?
C4 H4D 0.9700 . ?
C4 H4E 0.9700 . ?
C4 C5 1.526(11) . ?
C4 N2 1.508(10) . ?
C5 H5A 0.9700 . ?
C5 H5B 0.9700 . ?
C5 N3 1.490(10) . ?
C6 H6A 0.9700 . ?
C6 H6B 0.9700 . ?
C6 C7 1.485(11) . ?
C6 N3 1.491(10) . ?
C7 H7A 0.9700 . ?
C7 H7B 0.9700 . ?
C7 N2 1.496(10) . ?
C8 H8A 0.9700 . ?
C8 H8B 0.9700 . ?
C8 C9 1.530(11) . ?
C8 N3 1.495(10) . ?
C9 H9A 0.9700 . ?
C9 H9B 0.9700 . ?
C9 C10 1.509(11) . ?
C10 H10A 0.9700 . ?
C10 H10B 0.9700 . ?
C10 N4 1.455(10) . ?
N1 H1A 0.8900 . ?
N1 H1B 0.8900 . ?
N1 H1C 0.8900 . ?
N2 H2 0.9800 . ?
N3 H3 0.9800 . ?
N4 H4A 0.8900 . ?
N4 H4B 0.8900 . ?
N4 H4C 0.8900 . ?

loop_
_geom_torsion_atom_site_label_1
_geom_torsion_atom_site_label_2
_geom_torsion_atom_site_label_3
_geom_torsion_atom_site_label_4
_geom_torsion
_geom_torsion_site_symmetry_1
_geom_torsion_site_symmetry_2
_geom_torsion_site_symmetry_3
_geom_torsion_site_symmetry_4
_geom_torsion_publ_flag
C1 C2 C3 N2 68.6(10) . . . . ?
C2 C3 N2 C4 55.0(10) . . . . ?
C2 C3 N2 C7 178.0(7) . . . . ?
C4 C5 N3 C6 55.8(9) . . . . ?
C4 C5 N3 C8 -72.0(9) . . . . ?
C5 C4 N2 C3 177.9(7) . . . . ?
C5 C4 N2 C7 55.9(9) . . . . ?
C6 C7 N2 C3 177.3(7) . . . . ?
C6 C7 N2 C4 -56.2(9) . . . . ?
C7 C6 N3 C5 -56.1(9) . . . . ?
C7 C6 N3 C8 74.4(9) . . . . ?
C8 C9 C10 N4 -179.6(7) . . . . ?
C9 C8 N3 C5 -55.9(10) . . . . ?
C9 C8 N3 C6 178.2(7) . . . . ?
N1 C1 C2 C3 178.0(7) . . . . ?
N2 C4 C5 N3 -57.5(9) . . . . ?
N3 C6 C7 N2 57.7(9) . . . . ?
N3 C8 C9 C10 -59.2(10) . . . . ?
